data_2311869
loop_
_publ_author_name
'Jalil, AbdelAziz'
'Clymer, Rebecca N.'
'Hamilton, Clifton R.'
'Vaddypally, Shivaiah'
'Gau, Michael R.'
'Zdilla, Michael J.'

_publ_section_title
;
 Structure of salts of lithium chloride and lithium hexafluorophosphate as
 solvates with pyridine and vinylpyridine and structural comparisons:
 (C<sub>5</sub>H<sub>5</sub>N)LiPF<sub>6</sub>,
 [p-(CH<sub>2</sub>=CH)C<sub>5</sub>H<sub>4</sub>N]LiPF<sub>6</sub>,
 [(C<sub>5</sub>H<sub>5</sub>N)LiCl]<sub>n</sub>, and
 [p-(CH<sub>2</sub>=CH)C<sub>5</sub>H<sub>4</sub>N]<sub>2</sub>Li(\m-Cl)<sub>2</sub>Li[p-(CH<sub>2</sub>=CH)C<sub>5</sub>H<sub>4</sub>N]<sub>2</sub>.
;
_journal_issue 'Pt 3'
_journal_name_full 'Acta crystallographica. Section C, Structural chemistry'
_journal_page_first 264
_journal_page_last 269
_journal_paper_doi 10.1107/S205322961700064X
_journal_volume 73
_journal_year 2017
_chemical_formula_iupac '[Li (C5 H5 N1)4] P F6'
_chemical_formula_moiety 'C20 H20 Li N4 +, F6 P -'
_chemical_formula_sum 'C20 H20 F6 Li N4 P'
_chemical_formula_weight 468.31
_chemical_name_common
;
Pyridine Lithium hexafluorophosphate solvate
;
_chemical_name_systematic
;
Tetrakis(pyridine-\k<i>N</i>)lithium(I) hexafluoridophosphate
;
_space_group_crystal_system tetragonal
_space_group_IT_number 82
_space_group_name_Hall 'I -4'
_space_group_name_H-M_alt 'I -4'
_atom_sites_solution_hydrogens geom
_atom_sites_solution_primary direct
_atom_sites_solution_secondary difmap
_audit_creation_method
;
OLEX2 1.2
(compiled 2016.09.09 svn.r3337 for OlexSys, GUI svn.r5227)
;
_cell_angle_alpha 90
_cell_angle_beta 90
_cell_angle_gamma 90
_cell_formula_units_Z 2
_cell_length_a 12.3857(12)
_cell_length_b 12.3857(12)
_cell_length_c 7.0065(10)
_cell_measurement_reflns_used 2265
_cell_measurement_temperature 123(2)
_cell_measurement_theta_max 28.02
_cell_measurement_theta_min 3.29
_cell_volume 1074.8(2)
_computing_cell_refinement
;
APEX2 (Bruker, 2008)
;
_computing_data_collection
;
SAINT (Bruker, 2008)
;
_computing_data_reduction
;
SAINT (Bruker, 2008)
;
_computing_molecular_graphics
;
OLEX2 (Dolomanov <i>et al.</i>,  2009)
;
_computing_publication_material
;
OLEX2 (Dolomanov <i>et al.</i>,  2009)
;
_computing_structure_refinement
;
SHELXL2014 (Sheldrick, 2015)
;
_computing_structure_solution
;
SHELXS97 (Sheldrick, 2008)
;
_diffrn_ambient_temperature 123.09
_diffrn_measured_fraction_theta_full 0.996
_diffrn_measured_fraction_theta_max 0.986
_diffrn_measurement_device_type 'Bruker APEXII CCD'
_diffrn_measurement_method '\f and \w scans'
_diffrn_radiation_monochromator graphite
_diffrn_radiation_type MoK\a
_diffrn_radiation_wavelength 0.71073
_diffrn_reflns_av_R_equivalents 0.0537
_diffrn_reflns_limit_h_max 16
_diffrn_reflns_limit_h_min -16
_diffrn_reflns_limit_k_max 16
_diffrn_reflns_limit_k_min -16
_diffrn_reflns_limit_l_max 2
_diffrn_reflns_limit_l_min -9
_diffrn_reflns_number 2460
_diffrn_reflns_theta_full 25.242
_diffrn_reflns_theta_max 28.022
_diffrn_reflns_theta_min 2.325
_diffrn_standards_number 0
_exptl_absorpt_coefficient_mu 0.194
_exptl_absorpt_correction_T_max 0.7456
_exptl_absorpt_correction_T_min 0.6762
_exptl_absorpt_correction_type multi-scan
_exptl_absorpt_process_details
;
(SADABS; Bruker, 2008)
;
_exptl_crystal_colour colourless
_exptl_crystal_density_diffrn 1.447
_exptl_crystal_description block
_exptl_crystal_F_000 480
_exptl_crystal_size_max 0.14
_exptl_crystal_size_mid 0.1
_exptl_crystal_size_min 0.1
_refine_diff_density_max 1.476
_refine_diff_density_min -0.394
_refine_ls_abs_structure_details
;
Classical Flack method preferred over Parsons because s.u. lower.
;
_refine_ls_abs_structure_Flack -0.02(17)
_refine_ls_extinction_method none
_refine_ls_goodness_of_fit_ref 1.055
_refine_ls_hydrogen_treatment constr
_refine_ls_matrix_type full
_refine_ls_number_parameters 73
_refine_ls_number_reflns 1193
_refine_ls_number_restraints 0
_refine_ls_restrained_S_all 1.055
_refine_ls_R_factor_all 0.0490
_refine_ls_R_factor_gt 0.0488
_refine_ls_shift/su_max 0.000
_refine_ls_shift/su_mean 0.000
_refine_ls_structure_factor_coef Fsqd
_refine_ls_weighting_details 'w=1/[\s^2^(Fo^2^)+(0.1069P)^2^+0.0419P] where P=(Fo^2^+2Fc^2^)/3'
_refine_ls_weighting_scheme calc
_refine_ls_wR_factor_gt 0.1188
_refine_ls_wR_factor_ref 0.1193
_reflns_number_gt 1176
_reflns_number_total 1193
_reflns_threshold_expression 'I > 2\s(I)'
_cod_data_source_file ky3111sup1.cif
_cod_data_source_block PyLiPF6
_cod_original_cell_volume 1074.8(3)
_cod_database_code 2311869
_shelx_space_group_comment
;
The symmetry employed for this shelxl refinement is uniquely defined
by the following loop, which should always be used as a source of
symmetry information in preference to the above space-group names.
They are only intended as comments.
;
_shelx_estimated_absorpt_t_min 0.973
_shelx_estimated_absorpt_t_max 0.981
_shelxl_version_number 2014/6

loop_
_space_group_symop_operation_xyz
'x, y, z'
'y, -x, -z'
'-y, x, -z'
'-x, -y, z'
'x+1/2, y+1/2, z+1/2'
'y+1/2, -x+1/2, -z+1/2'
'-y+1/2, x+1/2, -z+1/2'
'-x+1/2, -y+1/2, z+1/2'

loop_
_atom_site_type_symbol
_atom_site_label
_atom_site_fract_x
_atom_site_fract_y
_atom_site_fract_z
_atom_site_U_iso_or_equiv
_atom_site_adp_type
_atom_site_calc_flag
_atom_site_occupancy
P P1 0.0000 0.0000 0.0000 0.0171(3) Uani d 1
C C5 0.21944(16) 0.44485(15) 0.0856(3) 0.0202(5) Uani d 1
H H5 0.2473 0.4932 0.1787 0.024 Uiso calc 1
C C3 0.25165(18) 0.32443(17) -0.1747(4) 0.0245(5) Uani d 1
H H3 0.2989 0.2908 -0.2634 0.029 Uiso calc 1
F F1 -0.04041(12) 0.12237(11) -0.0006(4) 0.0364(4) Uani d 1
F F2 0.0000 0.0000 0.2291(3) 0.0382(6) Uani d 1
N N1 0.11235(13) 0.42544(14) 0.0836(3) 0.0185(4) Uani d 1
C C2 0.14176(17) 0.30135(17) -0.1754(4) 0.0254(5) Uani d 1
H H2 0.1126 0.2503 -0.2625 0.030 Uiso calc 1
C C1 0.07569(15) 0.35447(15) -0.0462(3) 0.0219(5) Uani d 1
H H1 0.0004 0.3399 -0.0496 0.026 Uiso calc 1
C C4 0.29072(16) 0.39758(15) -0.0418(3) 0.0232(5) Uani d 1
H H4 0.3654 0.4151 -0.0381 0.028 Uiso calc 1
Li Li1 0.0000 0.5000 0.2500 0.0197(13) Uani d 1

loop_
_atom_site_aniso_label
_atom_site_aniso_U_11
_atom_site_aniso_U_22
_atom_site_aniso_U_33
_atom_site_aniso_U_12
_atom_site_aniso_U_13
_atom_site_aniso_U_23
P1 0.0154(3) 0.0154(3) 0.0204(5) 0.000 0.000 0.000
C5 0.0179(8) 0.0157(9) 0.0271(11) -0.0031(6) 0.0009(9) -0.0007(8)
C3 0.0255(10) 0.0216(9) 0.0263(10) 0.0059(7) 0.0047(9) 0.0002(9)
F1 0.0408(8) 0.0189(6) 0.0496(9) 0.0081(5) 0.0020(9) -0.0050(7)
F2 0.0385(12) 0.0557(14) 0.0203(9) -0.0094(11) 0.000 0.000
N1 0.0152(7) 0.0158(7) 0.0245(9) 0.0007(5) 0.0017(7) -0.0001(7)
C2 0.0276(11) 0.0245(9) 0.0241(10) 0.0036(8) -0.0046(9) -0.0056(9)
C1 0.0163(8) 0.0220(8) 0.0274(11) 0.0005(7) -0.0039(7) -0.0014(8)
C4 0.0164(8) 0.0183(8) 0.0349(13) -0.0003(6) 0.0049(8) 0.0024(8)
Li1 0.0140(16) 0.0140(16) 0.031(3) 0.000 0.000 0.000

loop_
_atom_type_symbol
_atom_type_description
_atom_type_scat_dispersion_real
_atom_type_scat_dispersion_imag
_atom_type_scat_source
C C 0.0033 0.0016 'International Tables Vol C Tables 4.2.6.8 and 6.1.1.4'
N N 0.0061 0.0033 'International Tables Vol C Tables 4.2.6.8 and 6.1.1.4'
Li Li -0.0003 0.0001 'International Tables Vol C Tables 4.2.6.8 and 6.1.1.4'
F F 0.0171 0.0103 'International Tables Vol C Tables 4.2.6.8 and 6.1.1.4'
P P 0.1023 0.0942 'International Tables Vol C Tables 4.2.6.8 and 6.1.1.4'
H H 0.0000 0.0000 'International Tables Vol C Tables 4.2.6.8 and 6.1.1.4'

loop_
_geom_angle_atom_site_label_1
_geom_angle_atom_site_label_2
_geom_angle_atom_site_label_3
_geom_angle_site_symmetry_1
_geom_angle_site_symmetry_3
_geom_angle
F1 P1 F1 3 2 179.68(18)
F1 P1 F1 2 . 89.9990(10)
F1 P1 F1 3 . 90.0020(10)
F1 P1 F1 3 4 90.0000(10)
F1 P1 F1 2 4 90.0000(10)
F1 P1 F1 4 . 179.68(18)
F1 P1 F2 . . 90.16(9)
F1 P1 F2 2 . 89.84(9)
F1 P1 F2 3 . 89.84(9)
F1 P1 F2 2 2 90.16(9)
F1 P1 F2 4 . 90.16(9)
F1 P1 F2 4 2 89.84(9)
F1 P1 F2 3 2 90.16(9)
F1 P1 F2 . 2 89.84(9)
F2 P1 F2 2 . 180.0
N1 C5 H5 . . 118.5
N1 C5 C4 . . 123.0(2)
C4 C5 H5 . . 118.5
C2 C3 H3 . . 120.7
C4 C3 H3 . . 120.7
C4 C3 C2 . . 118.6(2)
C5 N1 Li1 . . 125.83(16)
C1 N1 C5 . . 117.13(18)
C1 N1 Li1 . . 116.95(13)
C3 C2 H2 . . 120.7
C1 C2 C3 . . 118.5(2)
C1 C2 H2 . . 120.7
N1 C1 C2 . . 123.57(18)
N1 C1 H1 . . 118.2
C2 C1 H1 . . 118.2
C5 C4 C3 . . 119.12(19)
C5 C4 H4 . . 120.4
C3 C4 H4 . . 120.4
N1 Li1 N1 . 6_455 109.12(5)
N1 Li1 N1 7 4_565 109.12(5)
N1 Li1 N1 4_565 6_455 109.12(5)
N1 Li1 N1 7 6_455 110.17(11)
N1 Li1 N1 . 7 109.12(5)
N1 Li1 N1 . 4_565 110.17(11)

loop_
_geom_bond_atom_site_label_1
_geom_bond_atom_site_label_2
_geom_bond_site_symmetry_2
_geom_bond_distance
P1 F1 3 1.5961(13)
P1 F1 . 1.5961(13)
P1 F1 2 1.5961(13)
P1 F1 4 1.5961(13)
P1 F2 . 1.6050(19)
P1 F2 2 1.6050(19)
C5 H5 . 0.9500
C5 N1 . 1.348(2)
C5 C4 . 1.385(3)
C3 H3 . 0.9500
C3 C2 . 1.391(3)
C3 C4 . 1.387(3)
N1 C1 . 1.344(3)
N1 Li1 . 2.0366(17)
C2 H2 . 0.9500
C2 C1 . 1.386(3)
C1 H1 . 0.9500
C4 H4 . 0.9500
Li1 N1 7 2.0366(18)
Li1 N1 6_455 2.0366(18)
Li1 N1 4_565 2.0366(18)

loop_
_geom_torsion_atom_site_label_1
_geom_torsion_atom_site_label_2
_geom_torsion_atom_site_label_3
_geom_torsion_atom_site_label_4
_geom_torsion
C5 N1 C1 C2 0.1(3)
C3 C2 C1 N1 -1.7(3)
N1 C5 C4 C3 -1.9(3)
C2 C3 C4 C5 0.1(3)
C4 C5 N1 C1 1.8(3)
C4 C5 N1 Li1 -174.69(15)
C4 C3 C2 C1 1.5(3)
Li1 N1 C1 C2 176.85(17)
